data_2209026
loop_
_publ_author_name
'Li, Wu'
'Ai-Lin, Liu'
'Yang, Lu'
'Guan-Hua, Du'

_publ_section_title
;
 2,7-Diacetylxanthene
;
_journal_coeditor_code WK2007
_journal_issue 5
_journal_name_full 'Acta Crystallographica Section E'
_journal_page_first o1770
_journal_page_last o1771
_journal_paper_doi 10.1107/S1600536806012050
_journal_volume 62
_journal_year 2006
_chemical_formula_iupac 'C17 H14 O3'
_chemical_formula_moiety 'C17 H14 O3'
_chemical_formula_sum 'C17 H14 O3'
_chemical_formula_weight 266.28
_chemical_name_systematic
;
2,7-diacetylxanthene
;
_space_group_IT_number 36
_symmetry_cell_setting orthorhombic
_symmetry_space_group_name_Hall 'C 2c -2'
_symmetry_space_group_name_H-M 'C m c 21'
_atom_sites_solution_hydrogens geom
_atom_sites_solution_primary direct
_atom_sites_solution_secondary difmap
_audit_creation_method SHELXL-97
_cell_angle_alpha 90.00
_cell_angle_beta 90.00
_cell_angle_gamma 90.00
_cell_formula_units_Z 4
_cell_length_a 29.875(6)
_cell_length_b 6.0270(12)
_cell_length_c 7.2560(15)
_cell_measurement_reflns_used 1899
_cell_measurement_temperature 296.0(10)
_cell_measurement_theta_max 27.27
_cell_measurement_theta_min 2.73
_cell_volume 1306.5(5)
_computing_cell_refinement 'SCALEPACK (Otwinowski & Minor, 1997)'
_computing_data_collection 'DENZO (Otwinowski & Minor, 1997)'
_computing_data_reduction SCALEPACK
_computing_molecular_graphics 'ORTEPII (Johnson, 1976) and PLATON (Spek, 2003)'
_computing_publication_material SHELXL97
_computing_structure_refinement 'SHELXL97 (Sheldrick, 1997)'
_computing_structure_solution 'SHELXS97 (Sheldrick, 1997)'
_diffrn_ambient_temperature 296.0(10)
_diffrn_detector_area_resol_mean 0
_diffrn_measured_fraction_theta_full 0.977
_diffrn_measured_fraction_theta_max 0.968
_diffrn_measurement_device_type 'MAC DIP 2030K'
_diffrn_measurement_method \w
_diffrn_radiation_monochromator graphite
_diffrn_radiation_source 'rotating anode'
_diffrn_radiation_type MoK\a
_diffrn_radiation_wavelength 0.71073
_diffrn_reflns_av_R_equivalents 0.0226
_diffrn_reflns_av_sigmaI/netI 0.0214
_diffrn_reflns_limit_h_max 38
_diffrn_reflns_limit_h_min -37
_diffrn_reflns_limit_k_max 7
_diffrn_reflns_limit_k_min 0
_diffrn_reflns_limit_l_max 9
_diffrn_reflns_limit_l_min -9
_diffrn_reflns_number 1899
_diffrn_reflns_theta_full 25.00
_diffrn_reflns_theta_max 27.27
_diffrn_reflns_theta_min 2.73
_diffrn_standards_number 0
_exptl_absorpt_coefficient_mu 0.092
_exptl_absorpt_correction_type none
_exptl_crystal_colour 'pale yellow'
_exptl_crystal_density_diffrn 1.354
_exptl_crystal_density_method 'not measured'
_exptl_crystal_description block
_exptl_crystal_F_000 560
_exptl_crystal_size_max 0.30
_exptl_crystal_size_mid 0.20
_exptl_crystal_size_min 0.10
_refine_diff_density_max 0.111
_refine_diff_density_min -0.113
_refine_ls_extinction_coef 0.010(3)
_refine_ls_extinction_expression Fc^*^=kFc[1+0.001xFc^2^\l^3^/sin(2\q)]^-1/4^
_refine_ls_extinction_method SHELXL97
_refine_ls_goodness_of_fit_ref 1.110
_refine_ls_hydrogen_treatment constr
_refine_ls_matrix_type full
_refine_ls_number_parameters 95
_refine_ls_number_reflns 785
_refine_ls_number_restraints 1
_refine_ls_restrained_S_all 1.109
_refine_ls_R_factor_all 0.0499
_refine_ls_R_factor_gt 0.0479
_refine_ls_shift/su_max 0.001
_refine_ls_shift/su_mean 0.000
_refine_ls_structure_factor_coef Fsqd
_refine_ls_weighting_details 'calc w=1/[\s^2^(Fo^2^)+(0.0667P)^2^+0.4024P] where P=(Fo^2^+2Fc^2^)/3'
_refine_ls_weighting_scheme calc
_refine_ls_wR_factor_gt 0.1258
_refine_ls_wR_factor_ref 0.1281
_reflns_number_gt 782
_reflns_number_total 785
_reflns_threshold_expression I>2\s(I)
_cod_data_source_file wk2007.cif
_cod_data_source_block I
_cod_database_code 2209026
_cod_database_fobs_code 2209026

loop_
_symmetry_equiv_pos_as_xyz
'x, y, z'
'-x, -y, z+1/2'
'x, -y, z+1/2'
'-x, y, z'
'x+1/2, y+1/2, z'
'-x+1/2, -y+1/2, z+1/2'
'x+1/2, -y+1/2, z+1/2'
'-x+1/2, y+1/2, z'

loop_
_atom_site_type_symbol
_atom_site_label
_atom_site_fract_x
_atom_site_fract_y
_atom_site_fract_z
_atom_site_U_iso_or_equiv
_atom_site_adp_type
_atom_site_calc_flag
_atom_site_refinement_flags
_atom_site_occupancy
O O1 0.17114(5) -0.1266(3) 0.1160(5) 0.0832(8) Uani d . 1
O O2 0.0000 0.4390(3) -0.1025(3) 0.0520(6) Uani d S 1
C C1 0.12308(6) 0.1729(3) 0.0456(3) 0.0502(6) Uani d . 1
C C2 0.11922(7) 0.3845(3) -0.0292(3) 0.0548(6) Uani d . 1
H H2B 0.1447 0.4704 -0.0472 0.066 Uiso calc R 1
C C3 0.07776(7) 0.4680(3) -0.0768(3) 0.0520(6) Uani d . 1
H H3A 0.0754 0.6091 -0.1277 0.062 Uiso calc R 1
C C4 0.03987(6) 0.3413(3) -0.0487(3) 0.0457(5) Uani d . 1
C C5 0.04197(6) 0.1272(3) 0.0262(3) 0.0452(5) Uani d . 1
C C6 0.08396(6) 0.0465(3) 0.0721(3) 0.0478(5) Uani d . 1
H H6A 0.0864 -0.0952 0.1219 0.057 Uiso calc R 1
C C7 0.16732(7) 0.0715(4) 0.0911(4) 0.0617(7) Uani d . 1
C C8 0.20751(8) 0.2214(5) 0.1045(7) 0.0952(12) Uani d . 1
H H8A 0.2337 0.1342 0.1304 0.143 Uiso calc R 1
H H8B 0.2030 0.3270 0.2017 0.143 Uiso calc R 1
H H8C 0.2115 0.2984 -0.0102 0.143 Uiso calc R 1
C C9 0.0000 -0.0111(5) 0.0458(5) 0.0518(7) Uani d S 1
H H9A 0.0000 -0.0826 0.1656 0.062 Uiso calc SR 1
H H9B 0.0000 -0.1264 -0.0475 0.062 Uiso calc SR 1

loop_
_atom_site_aniso_label
_atom_site_aniso_U_11
_atom_site_aniso_U_22
_atom_site_aniso_U_33
_atom_site_aniso_U_12
_atom_site_aniso_U_13
_atom_site_aniso_U_23
O1 0.0560(9) 0.0665(12) 0.1270(19) 0.0072(7) 0.0005(11) 0.0135(11)
O2 0.0536(11) 0.0395(10) 0.0630(15) 0.000 0.000 0.0093(9)
C1 0.0451(9) 0.0520(10) 0.0535(13) -0.0023(7) 0.0033(8) -0.0054(10)
C2 0.0536(11) 0.0511(11) 0.0597(13) -0.0108(8) 0.0074(10) -0.0019(10)
C3 0.0607(11) 0.0400(9) 0.0554(12) -0.0053(8) 0.0045(9) 0.0024(8)
C4 0.0493(10) 0.0395(9) 0.0484(12) 0.0005(6) 0.0028(8) 0.0001(9)
C5 0.0481(10) 0.0379(9) 0.0495(12) -0.0022(6) 0.0023(7) -0.0009(8)
C6 0.0467(9) 0.0435(9) 0.0533(12) -0.0003(7) 0.0031(8) 0.0003(8)
C7 0.0476(10) 0.0641(13) 0.0736(15) -0.0015(9) 0.0054(10) 0.0010(12)
C8 0.0486(12) 0.085(2) 0.153(3) -0.0077(11) -0.0061(17) -0.003(2)
C9 0.0435(13) 0.0400(12) 0.0720(19) 0.000 0.000 0.0099(13)

loop_
_atom_type_symbol
_atom_type_description
_atom_type_scat_dispersion_real
_atom_type_scat_dispersion_imag
_atom_type_scat_source
C C 0.0033 0.0016 'International Tables Vol C Tables 4.2.6.8 and 6.1.1.4'
H H 0.0000 0.0000 'International Tables Vol C Tables 4.2.6.8 and 6.1.1.4'
O O 0.0106 0.0060 'International Tables Vol C Tables 4.2.6.8 and 6.1.1.4'

loop_
_geom_angle_atom_site_label_1
_geom_angle_atom_site_label_2
_geom_angle_atom_site_label_3
_geom_angle_site_symmetry_1
_geom_angle_site_symmetry_3
_geom_angle
_geom_angle_publ_flag
C4 O2 C4 . 4 118.6(2) yes
C2 C1 C6 . . 118.72(18) ?
C2 C1 C7 . . 122.35(18) ?
C6 C1 C7 . . 118.87(19) ?
C3 C2 C1 . . 120.41(18) ?
C3 C2 H2B . . 119.8 ?
C1 C2 H2B . . 119.8 ?
C2 C3 C4 . . 119.79(18) ?
C2 C3 H3A . . 120.1 ?
C4 C3 H3A . . 120.1 ?
C3 C4 O2 . . 115.35(17) ?
C3 C4 C5 . . 122.01(17) ?
O2 C4 C5 . . 122.64(16) ?
C6 C5 C4 . . 117.19(16) ?
C6 C5 C9 . . 122.28(18) ?
C4 C5 C9 . . 120.46(17) ?
C5 C6 C1 . . 121.88(18) ?
C5 C6 H6A . . 119.1 ?
C1 C6 H6A . . 119.1 ?
O1 C7 C1 . . 121.3(2) ?
O1 C7 C8 . . 120.4(2) ?
C1 C7 C8 . . 118.3(2) ?
C7 C8 H8A . . 109.5 ?
C7 C8 H8B . . 109.5 ?
H8A C8 H8B . . 109.5 ?
C7 C8 H8C . . 109.5 ?
H8A C8 H8C . . 109.5 ?
H8B C8 H8C . . 109.5 ?
C5 C9 C5 . 4 112.0(2) yes
C5 C9 H9A . . 109.2 ?
C5 C9 H9A 4 . 109.2 ?
C5 C9 H9B . . 109.2 ?
C5 C9 H9B 4 . 109.2 ?
H9A C9 H9B . . 107.9 ?

loop_
_geom_bond_atom_site_label_1
_geom_bond_atom_site_label_2
_geom_bond_site_symmetry_2
_geom_bond_distance
O1 C7 . 1.213(3)
O2 C4 . 1.385(2)
O2 C4 4 1.385(2)
C1 C2 . 1.391(3)
C1 C6 . 1.408(2)
C1 C7 . 1.493(3)
C2 C3 . 1.381(3)
C2 H2B . 0.9300
C3 C4 . 1.381(3)
C3 H3A . 0.9300
C4 C5 . 1.401(3)
C5 C6 . 1.386(3)
C5 C9 . 1.512(2)
C6 H6A . 0.9300
C7 C8 . 1.506(3)
C8 H8A . 0.9600
C8 H8B . 0.9600
C8 H8C . 0.9600
C9 C5 4 1.512(2)
C9 H9A . 0.9700
C9 H9B . 0.9700

loop_
_geom_torsion_atom_site_label_1
_geom_torsion_atom_site_label_2
_geom_torsion_atom_site_label_3
_geom_torsion_atom_site_label_4
_geom_torsion_site_symmetry_1
_geom_torsion_site_symmetry_4
_geom_torsion
_geom_torsion_publ_flag
C6 C1 C2 C3 . . -0.2(3) ?
C7 C1 C2 C3 . . 177.1(2) ?
C1 C2 C3 C4 . . 0.5(3) ?
C2 C3 C4 O2 . . -179.4(2) ?
C2 C3 C4 C5 . . -0.5(3) ?
C4 O2 C4 C3 4 . -168.35(15) yes
C4 O2 C4 C5 4 . 12.8(4) yes
C3 C4 C5 C6 . . 0.2(3) yes
O2 C4 C5 C6 . . 179.0(2) yes
C3 C4 C5 C9 . . -176.8(3) yes
O2 C4 C5 C9 . . 2.0(3) yes
C4 C5 C6 C1 . . 0.1(3) ?
C9 C5 C6 C1 . . 177.1(2) ?
C2 C1 C6 C5 . . -0.1(3) ?
C7 C1 C6 C5 . . -177.5(2) ?
C2 C1 C7 O1 . . -163.1(3) ?
C6 C1 C7 O1 . . 14.2(4) ?
C2 C1 C7 C8 . . 16.5(4) ?
C6 C1 C7 C8 . . -166.1(3) ?
C6 C5 C9 C5 . 4 167.84(16) yes
C4 C5 C9 C5 . 4 -15.3(4) yes
